data_7154051
loop_
_publ_author_name
'Sadler, Scott A.'
'Tajuddin, Hazmi'
'Mkhalid, Ibraheem A. I.'
'Batsanov, Andrei S.'
'Albesa-Jove, David'
'Cheung, Man Sing'
'Maxwell, Aoife C.'
'Shukla, Lena'
'Roberts, Bryan'
'Blakemore, David C.'
'Lin, Zhenyang'
'Marder, Todd B.'
'Steel, Patrick G.'

_publ_section_title
;
 Iridium-catalyzed C-H borylation of pyridines.
;
_journal_issue 37
_journal_name_full 'Organic &amp; biomolecular chemistry'
_journal_page_first 7318
_journal_page_last 7327
_journal_paper_doi 10.1039/c4ob01565g
_journal_volume 12
_journal_year 2014
_chemical_formula_moiety 'C13 H20 B N O2'
_chemical_formula_sum 'C13 H20 B N O2'
_chemical_formula_weight 233.11
_chemical_melting_point 354
_chemical_name_common 2,6-dimethyl-4-(Bpin)-pyridine
_chemical_name_systematic
;
 ?
;
_space_group_crystal_system monoclinic
_space_group_IT_number 11
_space_group_name_Hall '-P 2yb'
_space_group_name_H-M_alt 'P 1 21/m 1'
_symmetry_space_group_name_Hall '-P 2yb'
_symmetry_space_group_name_H-M 'P 1 21/m 1'
_atom_sites_solution_hydrogens difmap
_atom_sites_solution_primary direct
_atom_sites_solution_secondary difmap
_audit_creation_date 2014-02-24
_audit_creation_method
;
Olex2 1.2-alpha
(compiled 2014.02.17 svn.r2891 for OlexSys, GUI svn.r4773)
;
_cell_angle_alpha 90
_cell_angle_beta 93.085(4)
_cell_angle_gamma 90
_cell_formula_units_Z 2
_cell_length_a 7.9952(15)
_cell_length_b 6.8431(13)
_cell_length_c 12.251(2)
_cell_measurement_reflns_used 763
_cell_measurement_temperature 120(2)
_cell_measurement_theta_max 30.08
_cell_measurement_theta_min 25.05
_cell_volume 669.3(2)
_computing_cell_refinement 'SMART V5.625 (Bruker, 2001)'
_computing_data_collection 'SMART V5.625 (Bruker, 2001)'
_computing_data_reduction 'SAINT V6.45 (Bruker, 2003)'
_computing_molecular_graphics 'Olex2 (Dolomanov et al., 2009)'
_computing_publication_material 'Olex2 (Dolomanov et al., 2009)'
_computing_structure_refinement 'ShelXL (Sheldrick, 2008)'
_computing_structure_solution 'ShelxS (Sheldrick, 2008)'
_diffrn_ambient_temperature 120.15
_diffrn_detector_area_resol_mean 8
_diffrn_measured_fraction_theta_full 0.998
_diffrn_measured_fraction_theta_max 0.998
_diffrn_measurement_device_type 'ProteumM APEX CCD area detector'
_diffrn_measurement_method '\w scans'
_diffrn_radiation_monochromator graphite
_diffrn_radiation_source '60W microfocus Bede Microsource with glass polycapillary optics'
_diffrn_radiation_type MoK\a
_diffrn_radiation_wavelength 0.71073
_diffrn_reflns_av_R_equivalents 0.0200
_diffrn_reflns_av_unetI/netI 0.0231
_diffrn_reflns_Laue_measured_fraction_full 0.998
_diffrn_reflns_Laue_measured_fraction_max 0.998
_diffrn_reflns_limit_h_max 9
_diffrn_reflns_limit_h_min -10
_diffrn_reflns_limit_k_max 7
_diffrn_reflns_limit_k_min -8
_diffrn_reflns_limit_l_max 15
_diffrn_reflns_limit_l_min -15
_diffrn_reflns_number 3959
_diffrn_reflns_point_group_measured_fraction_full 0.998
_diffrn_reflns_point_group_measured_fraction_max 0.998
_diffrn_reflns_theta_full 25.242
_diffrn_reflns_theta_max 26.496
_diffrn_reflns_theta_min 2.971
_exptl_absorpt_coefficient_mu 0.076
_exptl_absorpt_correction_type none
_exptl_crystal_colour colourless
_exptl_crystal_density_diffrn 1.157
_exptl_crystal_description plate
_exptl_crystal_F_000 252
_exptl_crystal_size_max 0.46
_exptl_crystal_size_mid 0.42
_exptl_crystal_size_min 0.10
_refine_diff_density_max 0.288
_refine_diff_density_min -0.252
_refine_diff_density_rms 0.060
_refine_ls_extinction_method none
_refine_ls_goodness_of_fit_ref 1.077
_refine_ls_hydrogen_treatment constr
_refine_ls_matrix_type full
_refine_ls_number_parameters 121
_refine_ls_number_reflns 1496
_refine_ls_number_restraints 0
_refine_ls_restrained_S_all 1.077
_refine_ls_R_factor_all 0.0620
_refine_ls_R_factor_gt 0.0546
_refine_ls_shift/su_max 0.000
_refine_ls_shift/su_mean 0.000
_refine_ls_structure_factor_coef Fsqd
_refine_ls_weighting_details 'w=1/[\s^2^(Fo^2^)+(0.0730P)^2^+0.2640P] where P=(Fo^2^+2Fc^2^)/3'
_refine_ls_weighting_scheme calc
_refine_ls_wR_factor_gt 0.1382
_refine_ls_wR_factor_ref 0.1432
_reflns_number_gt 1310
_reflns_number_total 1496
_reflns_threshold_expression 'I > 2\s(I)'
_cod_duplicate_entry 7153976
_cod_data_source_file c4ob01565g2.cif
_cod_data_source_block 5
_cod_database_code 7154051
_shelxl_version_number 2014-1
_shelx_space_group_comment
;
The symmetry employed for this shelxl refinement is uniquely defined
by the following loop, which should always be used as a source of
symmetry information in preference to the above space-group names.
They are only intended as comments.
;
_olex2_refinement_description
;
1. Fixed Uiso
 At 1.2 times of:
  All C(H) groups
 At 1.5 times of:
  All C(H,H) groups, All C(H,H,H) groups
2. Others
 Fixed Sof: C8(0.5) C9(0.5) C10(0.5) H10A(0.5) H10B(0.5) H10C(0.5) C11(0.5)
 H11A(0.5) H11B(0.5) H11C(0.5) C12(0.5) H12A(0.5) H12B(0.5) H12C(0.5) C13(0.5)
 H13A(0.5) H13B(0.5) H13C(0.5)
3.a Riding coordinates:
 C2(H2), C4(H4), C6(H6A,H6B), C7(H7A,H7B), C10(H10A,H10B,H10C), C11(H11A,H11B,
 H11C), C12(H12A,H12B,H12C), C13(H13A,H13B,H13C)
;
_olex2_computing_structure_refinement_long 'ShelXL (Sheldrick, 2008)'

loop_
_space_group_symop_operation_xyz
'x, y, z'
'-x, y+1/2, -z'
'-x, -y, -z'
'x, -y-1/2, z'

loop_
_atom_site_label
_atom_site_type_symbol
_atom_site_fract_x
_atom_site_fract_y
_atom_site_fract_z
_atom_site_U_iso_or_equiv
_atom_site_adp_type
_atom_site_occupancy
_atom_site_site_symmetry_order
_atom_site_calc_flag
_atom_site_refinement_flags_posn
_atom_site_refinement_flags_adp
_atom_site_refinement_flags_occupancy
_atom_site_disorder_assembly
_atom_site_disorder_group
B B 0.6650(3) 0.2500 0.18104(18) 0.0190(5) Uani 1 2 d S T P A .
O1 O 0.59356(16) 0.2500 0.27963(11) 0.0229(4) Uani 1 2 d S T P . .
O2 O 0.83572(16) 0.2500 0.18837(10) 0.0225(4) Uani 1 2 d S T P . .
N1 N 0.37430(19) 0.2500 -0.13179(12) 0.0182(4) Uani 1 2 d S T P A .
C1 C 0.2983(2) 0.2500 -0.03703(16) 0.0238(5) Uani 1 2 d S T P . .
C2 C 0.3869(2) 0.2500 0.06375(16) 0.0246(5) Uani 1 2 d S T P A .
H2 H 0.3283 0.2500 0.1292 0.030 Uiso 1 2 d RS T P . .
C3 C 0.5601(2) 0.2500 0.06930(15) 0.0185(4) Uani 1 2 d S T P . .
C4 C 0.6369(2) 0.2500 -0.02926(16) 0.0242(5) Uani 1 2 d S T P A .
H4 H 0.7557 0.2500 -0.0298 0.029 Uiso 1 2 d RS T P . .
C5 C 0.5418(2) 0.2500 -0.12761(16) 0.0218(5) Uani 1 2 d S T P . .
C6 C 0.1100(3) 0.2500 -0.04582(19) 0.0567(10) Uani 1 2 d S T P . .
H6A H 0.0705 0.1331 -0.0855 0.085 Uiso 1 1 d R . . . .
H6B H 0.0663 0.2500 0.0274 0.085 Uiso 1 2 d RS T P . .
C7 C 0.6223(3) 0.2500 -0.23591(18) 0.0462(8) Uani 1 2 d S T P A .
H7A H 0.5876 0.1331 -0.2774 0.069 Uiso 1 1 d R . . . .
H7B H 0.7444 0.2500 -0.2234 0.069 Uiso 1 2 d RS T P . .
C8 C 0.8882(3) 0.273(5) 0.30299(19) 0.029(4) Uani 0.5 1 d . . . A -1
C9 C 0.7277(3) 0.229(5) 0.3638(2) 0.027(5) Uani 0.5 1 d . . . A -1
C10 C 1.0404(3) 0.1541(5) 0.3308(2) 0.0306(7) Uani 0.5 1 d . . . A -1
H10A H 1.1331 0.1989 0.2909 0.046 Uiso 0.5 1 d R . . A -1
H10B H 1.0157 0.0208 0.3115 0.046 Uiso 0.5 1 d R . . A -1
H10C H 1.0687 0.1625 0.4078 0.046 Uiso 0.5 1 d R . . A -1
C11 C 0.9322(4) 0.4952(5) 0.3135(2) 0.0288(7) Uani 0.5 1 d . . . A -1
H11A H 1.0253 0.5227 0.2670 0.043 Uiso 0.5 1 d R . . A -1
H11B H 0.9661 0.5256 0.3897 0.043 Uiso 0.5 1 d R . . A -1
H11C H 0.8353 0.5757 0.2904 0.043 Uiso 0.5 1 d R . . A -1
C12 C 0.7200(4) 0.0056(5) 0.3922(2) 0.0308(7) Uani 0.5 1 d . . . A -1
H12A H 0.8087 -0.0280 0.4473 0.046 Uiso 0.5 1 d R . . A -1
H12B H 0.7344 -0.0732 0.3264 0.046 Uiso 0.5 1 d R . . A -1
H12C H 0.6104 -0.0207 0.4213 0.046 Uiso 0.5 1 d R . . A -1
C13 C 0.6933(4) 0.3465(5) 0.4617(2) 0.0294(7) Uani 0.5 1 d . . . A -1
H13A H 0.5896 0.3036 0.4898 0.044 Uiso 0.5 1 d R . . A -1
H13B H 0.7817 0.3338 0.5174 0.044 Uiso 0.5 1 d R . . A -1
H13C H 0.6858 0.4807 0.4391 0.044 Uiso 0.5 1 d R . . A -1

loop_
_atom_site_aniso_label
_atom_site_aniso_U_11
_atom_site_aniso_U_22
_atom_site_aniso_U_33
_atom_site_aniso_U_23
_atom_site_aniso_U_13
_atom_site_aniso_U_12
B 0.0200(10) 0.0161(11) 0.0208(11) 0.000 -0.0004(8) 0.000
O1 0.0196(7) 0.0311(8) 0.0177(7) 0.000 -0.0020(5) 0.000
O2 0.0208(7) 0.0310(8) 0.0152(7) 0.000 -0.0022(5) 0.000
N1 0.0183(8) 0.0165(8) 0.0194(8) 0.000 -0.0017(6) 0.000
C1 0.0184(10) 0.0317(12) 0.0212(10) 0.000 0.0002(7) 0.000
C2 0.0207(10) 0.0359(12) 0.0173(9) 0.000 0.0024(7) 0.000
C3 0.0209(10) 0.0137(9) 0.0205(9) 0.000 -0.0026(7) 0.000
C4 0.0158(9) 0.0338(12) 0.0227(10) 0.000 -0.0004(7) 0.000
C5 0.0190(9) 0.0254(11) 0.0209(10) 0.000 0.0005(7) 0.000
C6 0.0171(11) 0.130(3) 0.0229(12) 0.000 0.0005(9) 0.000
C7 0.0192(11) 0.097(2) 0.0224(11) 0.000 0.0017(8) 0.000
C8 0.0220(11) 0.049(13) 0.0152(10) 0.003(2) -0.0041(8) 0.010(4)
C9 0.0218(11) 0.041(14) 0.0175(10) -0.006(3) -0.0041(8) -0.002(2)
C10 0.0231(14) 0.0397(18) 0.0284(15) 0.0030(13) -0.0033(11) 0.0080(13)
C11 0.0315(15) 0.0271(17) 0.0272(14) 0.0022(12) -0.0048(11) -0.0075(13)
C12 0.0379(17) 0.0282(17) 0.0257(14) 0.0033(13) -0.0045(12) -0.0048(13)
C13 0.0300(15) 0.0374(17) 0.0209(13) -0.0056(13) 0.0015(11) 0.0009(13)

loop_
_atom_type_symbol
_atom_type_description
_atom_type_scat_dispersion_real
_atom_type_scat_dispersion_imag
_atom_type_scat_source
C C 0.0033 0.0016 'International Tables Vol C Tables 4.2.6.8 and 6.1.1.4'
H H 0.0000 0.0000 'International Tables Vol C Tables 4.2.6.8 and 6.1.1.4'
B B 0.0013 0.0007 'International Tables Vol C Tables 4.2.6.8 and 6.1.1.4'
N N 0.0061 0.0033 'International Tables Vol C Tables 4.2.6.8 and 6.1.1.4'
O O 0.0106 0.0060 'International Tables Vol C Tables 4.2.6.8 and 6.1.1.4'

loop_
_geom_angle_atom_site_label_1
_geom_angle_atom_site_label_2
_geom_angle_atom_site_label_3
_geom_angle
O1 B C3 122.94(17)
O2 B O1 114.05(16)
O2 B C3 123.01(17)
B O1 C9 107.43(17)
B O2 C8 107.44(17)
C5 N1 C1 117.84(16)
N1 C1 C2 122.45(18)
N1 C1 C6 115.93(17)
C2 C1 C6 121.62(18)
C3 C2 C1 120.33(18)
C2 C3 B 122.06(17)
C2 C3 C4 116.60(17)
C4 C3 B 121.35(17)
C3 C4 C5 120.54(18)
N1 C5 C4 122.24(18)
N1 C5 C7 116.16(17)
C4 C5 C7 121.60(18)
O2 C8 C9 103.9(6)
O2 C8 C10 110.6(12)
O2 C8 C11 103.7(14)
C9 C8 C11 110(2)
C10 C8 C9 118.1(19)
C10 C8 C11 109.6(8)
O1 C9 C8 103.8(6)
O1 C9 C12 102.7(16)
O1 C9 C13 110.9(14)
C8 C9 C12 110(2)
C13 C9 C8 118(2)
C13 C9 C12 109.8(9)

loop_
_geom_bond_atom_site_label_1
_geom_bond_atom_site_label_2
_geom_bond_distance
B O1 1.364(3)
B O2 1.363(2)
B C3 1.567(3)
O1 C9 1.455(5)
O2 C8 1.452(4)
N1 C1 1.339(2)
N1 C5 1.337(2)
C1 C2 1.390(3)
C1 C6 1.504(3)
C2 C3 1.382(3)
C3 C4 1.384(3)
C4 C5 1.390(3)
C5 C7 1.506(3)
C8 C9 1.548(11)
C8 C10 1.489(18)
C8 C11 1.56(3)
C9 C12 1.57(4)
C9 C13 1.48(2)
